data_8107495
loop_
_publ_author_name
'Wang, Li-Hua'
'Tai, Hao-Wen'
'Zhao, Mei-Li'
'Tai, Xi-Shi'

_publ_section_title
;
 Crystal structure of bis{\m2-(4-acetyl-phenoxy)acetato-\k2
 O:O&#x2032;}-bis{\m2-(4-acetyl-phenoxy)acetato-\k3 O,O&#x2032;:O)-
 bis{(4-acetyl-phenoxy)acetato-\k2 O,O&#x2032;}-bis(phenanthrolin-\k2
 N,N&#x2032;)didysprosium(III) tetrahydrate, C84H78N4O28Dy2
;
_journal_issue 3
_journal_name_full 'Zeitschrift f\"ur Kristallographie - New Crystal Structures'
_journal_page_first 563
_journal_page_last 565
_journal_paper_doi 10.1515/ncrs-2023-0086
_journal_volume 238
_journal_year 2023
_chemical_formula_moiety 'C84 H70 Dy2 N4 O24, 4(H2 O)'
_chemical_formula_sum 'C84 H78 Dy2 N4 O28'
_chemical_formula_weight 1916.50
_space_group_crystal_system triclinic
_space_group_IT_number 2
_space_group_name_Hall '-P 1'
_space_group_name_H-M_alt 'P -1'
_atom_sites_solution_hydrogens mixed
_atom_sites_solution_primary dual
_cell_angle_alpha 70.8520(10)
_cell_angle_beta 80.2980(10)
_cell_angle_gamma 65.7260(10)
_cell_formula_units_Z 1
_cell_length_a 12.3134(5)
_cell_length_b 12.7705(5)
_cell_length_c 14.5150(6)
_cell_measurement_reflns_used 9932
_cell_measurement_temperature 296.15
_cell_measurement_theta_max 24.99
_cell_measurement_theta_min 2.30
_cell_volume 1964.05(14)
_computing_molecular_graphics 'Olex2 1.5 (Dolomanov et al., 2009)'
_computing_publication_material 'Olex2 1.5 (Dolomanov et al., 2009)'
_computing_structure_refinement 'SHELXL 2019/2 (Sheldrick, 2015)'
_computing_structure_solution 'SHELXT 2014/5 (Sheldrick, 2014)'
_diffrn_ambient_temperature 296.15
_diffrn_detector 'CCD area detector'
_diffrn_detector_area_resol_mean 5.6
_diffrn_detector_type 'Bruker SMART CCD 6000 area detector'
_diffrn_measured_fraction_theta_full 0.993
_diffrn_measured_fraction_theta_max 0.993
_diffrn_measurement_device 'three-circle diffractometer'
_diffrn_measurement_device_type 'Bruker SMART CCD 6000 area detector'
_diffrn_measurement_method '\w scans'
_diffrn_radiation_monochromator graphite
_diffrn_radiation_probe x-ray
_diffrn_radiation_type MoK\a
_diffrn_radiation_wavelength 0.71073
_diffrn_reflns_av_R_equivalents 0.0757
_diffrn_reflns_av_unetI/netI 0.0573
_diffrn_reflns_Laue_measured_fraction_full 0.993
_diffrn_reflns_Laue_measured_fraction_max 0.993
_diffrn_reflns_limit_h_max 14
_diffrn_reflns_limit_h_min -14
_diffrn_reflns_limit_k_max 15
_diffrn_reflns_limit_k_min -15
_diffrn_reflns_limit_l_max 17
_diffrn_reflns_limit_l_min -17
_diffrn_reflns_number 54137
_diffrn_reflns_point_group_measured_fraction_full 0.993
_diffrn_reflns_point_group_measured_fraction_max 0.993
_diffrn_reflns_theta_full 25.119
_diffrn_reflns_theta_max 25.119
_diffrn_reflns_theta_min 2.129
_diffrn_source 'sealed X-ray tube'
_diffrn_source_current 30.0
_diffrn_source_power 1.5
_diffrn_source_target Mo
_diffrn_source_voltage 50.0
_exptl_absorpt_coefficient_mu 1.976
_exptl_absorpt_correction_T_max 0.805
_exptl_absorpt_correction_T_min 0.752
_exptl_absorpt_correction_type multi-scan
_exptl_absorpt_process_details sadabs
_exptl_crystal_colour 'clear light colourless'
_exptl_crystal_colour_lustre clear
_exptl_crystal_colour_modifier light
_exptl_crystal_colour_primary colourless
_exptl_crystal_density_diffrn 1.620
_exptl_crystal_density_meas .
_exptl_crystal_description block
_exptl_crystal_F_000 966
_exptl_crystal_size_max 0.15
_exptl_crystal_size_mid 0.12
_exptl_crystal_size_min 0.11
_refine_diff_density_max 0.764
_refine_diff_density_min -0.586
_refine_diff_density_rms 0.115
_refine_ls_extinction_coef .
_refine_ls_extinction_method none
_refine_ls_goodness_of_fit_ref 1.065
_refine_ls_hydrogen_treatment constr
_refine_ls_matrix_type full
_refine_ls_number_parameters 541
_refine_ls_number_reflns 6967
_refine_ls_number_restraints 15
_refine_ls_restrained_S_all 1.077
_refine_ls_R_factor_all 0.0545
_refine_ls_R_factor_gt 0.0381
_refine_ls_shift/su_max 0.003
_refine_ls_shift/su_mean 0.000
_refine_ls_structure_factor_coef Fsqd
_refine_ls_weighting_details 'w=1/[\s^2^(Fo^2^)+(0.0127P)^2^+3.8343P] where P=(Fo^2^+2Fc^2^)/3'
_refine_ls_weighting_scheme calc
_refine_ls_wR_factor_gt 0.0621
_refine_ls_wR_factor_ref 0.0682
_reflns_Friedel_coverage 0.000
_reflns_Friedel_fraction_full .
_reflns_Friedel_fraction_max .
_reflns_number_gt 5875
_reflns_number_total 6967
_reflns_threshold_expression 'I > 2\s(I)'
_cod_data_source_file suppl_j_ncrs-2023-0086_suppl_001.cif
_cod_data_source_block 4
_cod_database_code 8107495
_shelx_space_group_comment
;
The symmetry employed for this shelxl refinement is uniquely defined
by the following loop, which should always be used as a source of
symmetry information in preference to the above space-group names.
They are only intended as comments.
;
_shelx_estimated_absorpt_t_max 0.812
_shelx_estimated_absorpt_t_min 0.756
_olex2_refinement_description
;
1. Fixed Uiso
 At 1.2 times of:
  All C(H) groups, All C(H,H) groups
 At 1.5 times of:
  All C(H,H,H) groups, All O(H,H) groups
2. Restrained distances
 H14C-O14 = O14-H14D
 0.85 with sigma of 0.02
 H14C-H14D
 1.472 with sigma of 0.04
3. Uiso/Uaniso restraints and constraints
Uanis(O13) \\sim Ueq, Uanis(O14) \\sim Ueq: with sigma of 0.005 and sigma for
terminal atoms of 0.01
4.a Free rotating group:
 O13(H13A,H13B), O14(H14C,H14D)
4.b Secondary CH2 refined with riding coordinates:
 C14(H14A,H14B), C24(H24A,H24B), C34(H34A,H34B)
4.c Aromatic/amide H refined with riding coordinates:
 C1(H1), C2(H2), C3(H3), C5(H5), C6(H6), C8(H8), C9(H9), C10(H10), C15(H15),
 C16(H16), C18(H18), C19(H19), C26(H26), C27(H27), C29(H29), C30(H30), C36(H36),
  C37(H37), C39(H39), C40(H40)
4.d Idealised Me refined as rotating group:
 C22(H22A,H22B,H22C), C32(H32A,H32B,H32C), C42(H42A,H42B,H42C)
;
_olex2_submission_special_instructions 'No special instructions were received'

loop_
_space_group_symop_operation_xyz
'x, y, z'
'-x, -y, -z'

loop_
_atom_site_label
_atom_site_type_symbol
_atom_site_fract_x
_atom_site_fract_y
_atom_site_fract_z
_atom_site_U_iso_or_equiv
_atom_site_adp_type
_atom_site_occupancy
_atom_site_site_symmetry_order
_atom_site_calc_flag
_atom_site_refinement_flags_posn
_atom_site_refinement_flags_adp
_atom_site_refinement_flags_occupancy
_atom_site_disorder_assembly
_atom_site_disorder_group
C1 C 0.6603(4) 0.3831(4) 0.5431(3) 0.0356(11) Uani 1 1 d . . . . .
H1 H 0.646478 0.452580 0.558980 0.043 Uiso 1 1 calc R U . . .
C2 C 0.5732(4) 0.3351(5) 0.5699(3) 0.0452(13) Uani 1 1 d . . . . .
H2 H 0.503101 0.371547 0.602651 0.054 Uiso 1 1 calc R U . . .
C3 C 0.5923(4) 0.2335(5) 0.5471(4) 0.0525(14) Uani 1 1 d . . . . .
H3 H 0.535186 0.199613 0.565080 0.063 Uiso 1 1 calc R U . . .
C4 C 0.6971(4) 0.1798(4) 0.4970(3) 0.0424(12) Uani 1 1 d . . . . .
C5 C 0.7213(5) 0.0761(5) 0.4677(4) 0.0597(15) Uani 1 1 d . . . . .
H5 H 0.665692 0.040419 0.483118 0.072 Uiso 1 1 calc R U . . .
C6 C 0.8217(5) 0.0294(5) 0.4188(4) 0.0555(15) Uani 1 1 d . . . . .
H6 H 0.834164 -0.037648 0.399741 0.067 Uiso 1 1 calc R U . . .
C7 C 0.9114(4) 0.0798(4) 0.3946(3) 0.0400(12) Uani 1 1 d . . . . .
C8 C 1.0193(5) 0.0316(4) 0.3452(3) 0.0473(13) Uani 1 1 d . . . . .
H8 H 1.035537 -0.035667 0.325214 0.057 Uiso 1 1 calc R U . . .
C9 C 1.1002(5) 0.0832(4) 0.3267(4) 0.0483(13) Uani 1 1 d . . . . .
H9 H 1.173247 0.050772 0.295563 0.058 Uiso 1 1 calc R U . . .
C10 C 1.0719(4) 0.1866(4) 0.3553(3) 0.0419(12) Uani 1 1 d . . . . .
H10 H 1.127697 0.221975 0.341283 0.050 Uiso 1 1 calc R U . . .
C11 C 0.8907(4) 0.1823(4) 0.4221(3) 0.0309(10) Uani 1 1 d . . . . .
C12 C 0.7810(4) 0.2346(4) 0.4731(3) 0.0317(10) Uani 1 1 d . . . . .
C13 C 0.7568(4) 0.5763(4) 0.3020(3) 0.0332(11) Uani 1 1 d . . . . .
C14 C 0.6760(4) 0.6560(4) 0.2181(3) 0.0401(12) Uani 1 1 d . . . . .
H14A H 0.606211 0.636201 0.226051 0.048 Uiso 1 1 calc R U . . .
H14B H 0.649651 0.739247 0.216655 0.048 Uiso 1 1 calc R U . . .
C15 C 0.5282(5) 0.8537(5) -0.0586(4) 0.0560(15) Uani 1 1 d . . . . .
H15 H 0.449390 0.907662 -0.065348 0.067 Uiso 1 1 calc R U . . .
C16 C 0.5710(4) 0.7898(5) 0.0341(3) 0.0520(14) Uani 1 1 d . . . . .
H16 H 0.522229 0.802457 0.089043 0.062 Uiso 1 1 calc R U . . .
C17 C 0.6860(4) 0.7079(4) 0.0437(3) 0.0374(11) Uani 1 1 d . . . . .
C18 C 0.7595(4) 0.6905(4) -0.0379(3) 0.0419(12) Uani 1 1 d . . . . .
H18 H 0.837444 0.634312 -0.030965 0.050 Uiso 1 1 calc R U . . .
C19 C 0.7166(4) 0.7565(4) -0.1289(3) 0.0429(12) Uani 1 1 d . . . . .
H19 H 0.766744 0.745733 -0.183471 0.052 Uiso 1 1 calc R U . . .
C20 C 0.6001(5) 0.8392(4) -0.1415(3) 0.0440(12) Uani 1 1 d . . . . .
C21 C 0.5577(5) 0.9034(5) -0.2418(4) 0.0632(16) Uani 1 1 d . . . . .
C22 C 0.4305(6) 0.9892(8) -0.2555(5) 0.136(4) Uani 1 1 d . . . . .
H22A H 0.419158 1.033005 -0.323321 0.204 Uiso 1 1 calc R U . . .
H22B H 0.411790 1.044232 -0.217880 0.204 Uiso 1 1 calc R U . . .
H22C H 0.379115 0.945381 -0.234205 0.204 Uiso 1 1 calc R U . . .
C23 C 0.9529(4) 0.7053(4) 0.3739(3) 0.0291(10) Uani 1 1 d . . . . .
C24 C 0.9006(5) 0.7599(4) 0.2745(3) 0.0458(13) Uani 1 1 d . . . . .
H24A H 0.939029 0.704250 0.235728 0.055 Uiso 1 1 calc R U . . .
H24B H 0.816199 0.774796 0.281126 0.055 Uiso 1 1 calc R U . . .
C25 C 0.8752(4) 0.9283(4) 0.1344(3) 0.0431(12) Uani 1 1 d . . . . .
C26 C 0.8373(5) 0.8817(4) 0.0787(4) 0.0516(14) Uani 1 1 d . . . . .
H26 H 0.839417 0.803878 0.102679 0.062 Uiso 1 1 calc R U . . .
C27 C 0.7964(5) 0.9515(5) -0.0129(4) 0.0521(14) Uani 1 1 d . . . . .
H27 H 0.769738 0.920217 -0.049941 0.063 Uiso 1 1 calc R U . . .
C28 C 0.7938(5) 1.0675(4) -0.0514(3) 0.0459(13) Uani 1 1 d . . . . .
C29 C 0.8360(6) 1.1093(5) 0.0052(4) 0.0637(17) Uani 1 1 d . . . . .
H29 H 0.838102 1.185442 -0.019794 0.076 Uiso 1 1 calc R U . . .
C30 C 0.8748(6) 1.0426(5) 0.0970(4) 0.0641(17) Uani 1 1 d . . . . .
H30 H 0.900878 1.074166 0.134180 0.077 Uiso 1 1 calc R U . . .
C31 C 0.7459(5) 1.1399(5) -0.1497(4) 0.0589(15) Uani 1 1 d . . . . .
C32 C 0.7537(7) 1.2603(6) -0.1946(4) 0.094(2) Uani 1 1 d . . . . .
H32A H 0.729193 1.291207 -0.260827 0.140 Uiso 1 1 calc R U . . .
H32B H 0.834476 1.252560 -0.193707 0.140 Uiso 1 1 calc R U . . .
H32C H 0.702539 1.314187 -0.158156 0.140 Uiso 1 1 calc R U . . .
C33 C 0.8186(4) 0.5575(4) 0.6346(3) 0.0299(10) Uani 1 1 d . . . . .
C34 C 0.7216(4) 0.5837(4) 0.7129(3) 0.0382(12) Uani 1 1 d . . . . .
H34A H 0.748832 0.526195 0.775531 0.046 Uiso 1 1 calc R U . . .
H34B H 0.702353 0.663387 0.717844 0.046 Uiso 1 1 calc R U . . .
C35 C 0.5214(4) 0.5934(4) 0.7511(3) 0.0351(11) Uani 1 1 d . . . . .
C36 C 0.5209(4) 0.5993(4) 0.8447(3) 0.0414(12) Uani 1 1 d . . . . .
H36 H 0.588654 0.595004 0.868517 0.050 Uiso 1 1 calc R U . . .
C37 C 0.4167(4) 0.6119(4) 0.9020(3) 0.0428(12) Uani 1 1 d . . . . .
H37 H 0.415356 0.615844 0.965064 0.051 Uiso 1 1 calc R U . . .
C38 C 0.3150(4) 0.6187(4) 0.8685(3) 0.0359(11) Uani 1 1 d . . . . .
C39 C 0.3177(4) 0.6161(4) 0.7740(3) 0.0410(12) Uani 1 1 d . . . . .
H39 H 0.248897 0.624390 0.749017 0.049 Uiso 1 1 calc R U . . .
C40 C 0.4197(4) 0.6015(4) 0.7163(3) 0.0405(12) Uani 1 1 d . . . . .
H40 H 0.420589 0.597038 0.653534 0.049 Uiso 1 1 calc R U . . .
C41 C 0.2082(4) 0.6254(4) 0.9346(4) 0.0439(13) Uani 1 1 d . . . . .
C42 C 0.0903(4) 0.6617(6) 0.8931(4) 0.0671(17) Uani 1 1 d . . . . .
H42A H 0.090499 0.597734 0.872042 0.101 Uiso 1 1 calc R U . . .
H42B H 0.076873 0.732242 0.838399 0.101 Uiso 1 1 calc R U . . .
H42C H 0.028030 0.678322 0.942118 0.101 Uiso 1 1 calc R U . . .
Dy1 Dy 0.91646(2) 0.42733(2) 0.45293(2) 0.02417(7) Uani 1 1 d . . . . .
N1 N 0.7619(3) 0.3360(3) 0.4965(2) 0.0295(8) Uani 1 1 d . . . . .
N2 N 0.9705(3) 0.2368(3) 0.4010(2) 0.0303(8) Uani 1 1 d . . . . .
O1 O 0.2159(3) 0.6017(3) 1.0224(3) 0.0620(10) Uani 1 1 d . . . . .
O2 O 0.6189(3) 0.5761(3) 0.6881(2) 0.0441(8) Uani 1 1 d . . . . .
O3 O 0.9002(3) 0.5934(3) 0.6327(2) 0.0397(8) Uani 1 1 d . . . . .
O4 O 0.8115(2) 0.5006(3) 0.5817(2) 0.0312(7) Uani 1 1 d . . . . .
O5 O 0.8578(3) 0.5008(3) 0.2878(2) 0.0395(8) Uani 1 1 d . . . . .
O6 O 0.7198(3) 0.5887(3) 0.3847(2) 0.0408(8) Uani 1 1 d . . . . .
O7 O 0.7389(3) 0.6389(3) 0.1303(2) 0.0494(9) Uani 1 1 d . . . . .
O8 O 0.6229(4) 0.8857(4) -0.3125(3) 0.0825(13) Uani 1 1 d . . . . .
O9 O 0.7004(5) 1.1023(4) -0.1929(3) 0.0906(15) Uani 1 1 d . . . . .
O10 O 0.9166(3) 0.8691(3) 0.2265(2) 0.0552(10) Uani 1 1 d . . . . .
O11 O 1.0091(3) 0.7479(3) 0.4032(2) 0.0363(7) Uani 1 1 d . . . . .
O12 O 0.9374(2) 0.6100(2) 0.42534(19) 0.0295(7) Uani 1 1 d . . . . .
O13 O 1.0167(8) 0.5591(9) 0.1299(8) 0.234(4) Uani 1 1 d G U . . .
H13A H 1.083383 0.541126 0.098421 0.351 Uiso 1 1 d G U . . .
H13B H 1.020099 0.493486 0.172229 0.351 Uiso 1 1 d G U . . .
O14 O 0.6706(7) 0.8105(7) 0.4782(6) 0.158(2) Uani 1 1 d DG U . . .
H14C H 0.609870 0.846849 0.514905 0.237 Uiso 1 1 d DG U . . .
H14D H 0.670901 0.742923 0.477089 0.237 Uiso 1 1 d DG U . . .

loop_
_atom_site_aniso_label
_atom_site_aniso_U_11
_atom_site_aniso_U_22
_atom_site_aniso_U_33
_atom_site_aniso_U_23
_atom_site_aniso_U_13
_atom_site_aniso_U_12
C1 0.031(3) 0.042(3) 0.035(3) -0.011(2) 0.002(2) -0.016(2)
C2 0.036(3) 0.066(4) 0.042(3) -0.022(3) 0.011(2) -0.027(3)
C3 0.047(3) 0.066(4) 0.056(3) -0.012(3) 0.003(3) -0.039(3)
C4 0.045(3) 0.046(3) 0.046(3) -0.011(3) -0.005(2) -0.027(3)
C5 0.064(4) 0.056(4) 0.079(4) -0.024(3) 0.001(3) -0.039(3)
C6 0.066(4) 0.042(3) 0.077(4) -0.024(3) -0.008(3) -0.031(3)
C7 0.050(3) 0.032(3) 0.044(3) -0.015(2) -0.012(2) -0.014(2)
C8 0.061(4) 0.039(3) 0.046(3) -0.023(3) -0.004(3) -0.015(3)
C9 0.049(3) 0.046(3) 0.053(3) -0.028(3) 0.005(3) -0.013(3)
C10 0.043(3) 0.041(3) 0.044(3) -0.017(2) 0.004(2) -0.016(2)
C11 0.034(3) 0.030(3) 0.031(3) -0.011(2) -0.007(2) -0.011(2)
C12 0.031(3) 0.032(3) 0.035(3) -0.007(2) -0.004(2) -0.016(2)
C13 0.035(3) 0.040(3) 0.032(3) -0.006(2) -0.005(2) -0.023(2)
C14 0.034(3) 0.050(3) 0.032(3) -0.009(2) -0.003(2) -0.013(2)
C15 0.042(3) 0.061(4) 0.048(3) -0.011(3) -0.009(3) -0.005(3)
C16 0.046(3) 0.064(4) 0.030(3) -0.009(3) 0.001(2) -0.009(3)
C17 0.037(3) 0.042(3) 0.032(3) -0.004(2) -0.006(2) -0.017(2)
C18 0.036(3) 0.048(3) 0.038(3) -0.011(3) -0.005(2) -0.013(2)
C19 0.044(3) 0.051(3) 0.037(3) -0.014(3) 0.003(2) -0.022(3)
C20 0.055(3) 0.043(3) 0.032(3) -0.004(2) -0.006(2) -0.021(3)
C21 0.068(4) 0.063(4) 0.044(4) -0.008(3) -0.010(3) -0.014(3)
C22 0.099(6) 0.156(8) 0.056(5) -0.001(5) -0.030(4) 0.033(6)
C23 0.034(3) 0.021(3) 0.029(3) -0.008(2) -0.005(2) -0.006(2)
C24 0.067(4) 0.037(3) 0.036(3) 0.002(2) -0.017(3) -0.027(3)
C25 0.063(3) 0.036(3) 0.029(3) 0.002(2) -0.013(2) -0.022(3)
C26 0.080(4) 0.035(3) 0.042(3) 0.002(3) -0.022(3) -0.027(3)
C27 0.069(4) 0.049(4) 0.040(3) -0.009(3) -0.013(3) -0.023(3)
C28 0.061(3) 0.039(3) 0.027(3) -0.003(2) -0.003(2) -0.014(3)
C29 0.113(5) 0.035(3) 0.042(3) 0.003(3) -0.014(3) -0.034(3)
C30 0.119(5) 0.044(3) 0.042(3) 0.001(3) -0.022(3) -0.046(4)
C31 0.076(4) 0.049(4) 0.040(3) -0.009(3) -0.009(3) -0.013(3)
C32 0.144(7) 0.064(5) 0.054(4) 0.016(3) -0.028(4) -0.037(4)
C33 0.027(2) 0.031(3) 0.029(3) -0.007(2) 0.0020(19) -0.010(2)
C34 0.030(3) 0.054(3) 0.042(3) -0.028(3) 0.007(2) -0.019(2)
C35 0.026(2) 0.039(3) 0.040(3) -0.015(2) 0.005(2) -0.013(2)
C36 0.031(3) 0.069(4) 0.036(3) -0.025(3) 0.005(2) -0.025(3)
C37 0.038(3) 0.069(4) 0.030(3) -0.022(3) 0.007(2) -0.026(3)
C38 0.028(3) 0.039(3) 0.042(3) -0.013(2) 0.005(2) -0.015(2)
C39 0.025(3) 0.060(3) 0.046(3) -0.023(3) -0.002(2) -0.019(2)
C40 0.037(3) 0.057(3) 0.037(3) -0.022(3) -0.001(2) -0.021(2)
C41 0.039(3) 0.045(3) 0.054(4) -0.020(3) 0.010(3) -0.022(2)
C42 0.031(3) 0.092(5) 0.083(4) -0.037(4) 0.013(3) -0.026(3)
Dy1 0.02544(12) 0.02693(12) 0.02343(12) -0.00903(9) 0.00184(8) -0.01288(9)
N1 0.027(2) 0.034(2) 0.030(2) -0.0089(17) -0.0004(16) -0.0141(17)
N2 0.030(2) 0.031(2) 0.032(2) -0.0121(17) 0.0000(17) -0.0126(17)
O1 0.051(2) 0.086(3) 0.050(2) -0.019(2) 0.0171(19) -0.033(2)
O2 0.0305(18) 0.076(2) 0.0404(19) -0.0323(18) 0.0100(15) -0.0262(17)
O3 0.0340(18) 0.054(2) 0.048(2) -0.0299(17) 0.0109(15) -0.0268(16)
O4 0.0320(17) 0.0402(18) 0.0300(17) -0.0191(15) 0.0063(13) -0.0182(14)
O5 0.0383(19) 0.045(2) 0.0311(18) -0.0109(15) -0.0064(15) -0.0099(17)
O6 0.0341(18) 0.053(2) 0.0312(19) -0.0093(16) 0.0010(14) -0.0159(16)
O7 0.041(2) 0.061(2) 0.033(2) -0.0072(17) -0.0049(16) -0.0101(17)
O8 0.083(3) 0.099(3) 0.041(2) -0.008(2) -0.005(2) -0.019(3)
O9 0.140(4) 0.073(3) 0.054(3) 0.001(2) -0.041(3) -0.036(3)
O10 0.098(3) 0.040(2) 0.038(2) 0.0110(17) -0.0254(19) -0.044(2)
O11 0.050(2) 0.0285(17) 0.0360(18) -0.0052(14) -0.0128(15) -0.0196(16)
O12 0.0323(17) 0.0249(17) 0.0300(17) -0.0023(14) -0.0008(13) -0.0142(14)
O13 0.176(6) 0.274(8) 0.195(7) -0.021(6) 0.055(5) -0.092(6)
O14 0.165(6) 0.129(5) 0.162(6) -0.004(4) -0.037(4) -0.056(4)

loop_
_atom_type_symbol
_atom_type_description
_atom_type_scat_dispersion_real
_atom_type_scat_dispersion_imag
_atom_type_scat_source
C C 0.0033 0.0016 'International Tables Vol C Tables 4.2.6.8 and 6.1.1.4'
H H 0.0000 0.0000 'International Tables Vol C Tables 4.2.6.8 and 6.1.1.4'
Dy Dy -0.1892 4.4098 'International Tables Vol C Tables 4.2.6.8 and 6.1.1.4'
N N 0.0061 0.0033 'International Tables Vol C Tables 4.2.6.8 and 6.1.1.4'
O O 0.0106 0.0060 'International Tables Vol C Tables 4.2.6.8 and 6.1.1.4'

loop_
_geom_angle_atom_site_label_1
_geom_angle_atom_site_label_2
_geom_angle_atom_site_label_3
_geom_angle
_geom_angle_site_symmetry_1
_geom_angle_site_symmetry_3
C2 C1 H1 118.1 . .
N1 C1 H1 118.1 . .
N1 C1 C2 123.8(4) . .
C1 C2 H2 120.7 . .
C3 C2 C1 118.7(4) . .
C3 C2 H2 120.7 . .
C2 C3 H3 119.8 . .
C2 C3 C4 120.4(4) . .
C4 C3 H3 119.8 . .
C3 C4 C5 123.5(5) . .
C3 C4 C12 117.0(4) . .
C12 C4 C5 119.4(5) . .
C4 C5 H5 119.3 . .
C6 C5 C4 121.3(5) . .
C6 C5 H5 119.3 . .
C5 C6 H6 119.2 . .
C5 C6 C7 121.6(5) . .
C7 C6 H6 119.2 . .
C8 C7 C6 123.3(4) . .
C8 C7 C11 117.9(4) . .
C11 C7 C6 118.8(4) . .
C7 C8 H8 120.2 . .
C9 C8 C7 119.7(5) . .
C9 C8 H8 120.2 . .
C8 C9 H9 120.6 . .
C8 C9 C10 118.9(5) . .
C10 C9 H9 120.6 . .
C9 C10 H10 118.1 . .
N2 C10 C9 123.9(4) . .
N2 C10 H10 118.1 . .
C7 C11 C12 119.7(4) . .
N2 C11 C7 122.6(4) . .
N2 C11 C12 117.7(4) . .
C4 C12 C11 119.2(4) . .
N1 C12 C4 122.4(4) . .
N1 C12 C11 118.4(4) . .
O5 C13 C14 120.4(4) . .
O6 C13 C14 117.7(4) . .
O6 C13 O5 121.9(4) . .
C13 C14 H14A 109.9 . .
C13 C14 H14B 109.9 . .
H14A C14 H14B 108.3 . .
O7 C14 C13 108.9(4) . .
O7 C14 H14A 109.9 . .
O7 C14 H14B 109.9 . .
C16 C15 H15 119.2 . .
C20 C15 H15 119.2 . .
C20 C15 C16 121.6(5) . .
C15 C16 H16 120.5 . .
C17 C16 C15 119.0(4) . .
C17 C16 H16 120.5 . .
C16 C17 C18 120.7(4) . .
O7 C17 C16 125.0(4) . .
O7 C17 C18 114.3(4) . .
C17 C18 H18 120.3 . .
C19 C18 C17 119.5(4) . .
C19 C18 H18 120.3 . .
C18 C19 H19 119.2 . .
C18 C19 C20 121.5(4) . .
C20 C19 H19 119.2 . .
C15 C20 C19 117.7(4) . .
C15 C20 C21 123.5(5) . .
C19 C20 C21 118.8(5) . .
C20 C21 C22 118.8(5) . .
O8 C21 C20 121.3(5) . .
O8 C21 C22 119.8(5) . .
C21 C22 H22A 109.5 . .
C21 C22 H22B 109.5 . .
C21 C22 H22C 109.5 . .
H22A C22 H22B 109.5 . .
H22A C22 H22C 109.5 . .
H22B C22 H22C 109.5 . .
C24 C23 Dy1 170.1(3) . 2_766
O11 C23 C24 122.7(4) . .
O11 C23 Dy1 59.9(2) . 2_766
O11 C23 O12 121.9(4) . .
O12 C23 C24 115.4(4) . .
O12 C23 Dy1 62.7(2) . 2_766
C23 C24 H24A 109.6 . .
C23 C24 H24B 109.6 . .
H24A C24 H24B 108.1 . .
O10 C24 C23 110.5(4) . .
O10 C24 H24A 109.6 . .
O10 C24 H24B 109.6 . .
C26 C25 C30 119.8(4) . .
O10 C25 C26 125.1(4) . .
O10 C25 C30 115.1(4) . .
C25 C26 H26 120.3 . .
C27 C26 C25 119.3(5) . .
C27 C26 H26 120.3 . .
C26 C27 H27 119.1 . .
C26 C27 C28 121.7(5) . .
C28 C27 H27 119.1 . .
C27 C28 C31 119.4(5) . .
C29 C28 C27 117.1(4) . .
C29 C28 C31 123.4(5) . .
C28 C29 H29 118.9 . .
C30 C29 C28 122.2(5) . .
C30 C29 H29 118.9 . .
C25 C30 H30 120.1 . .
C29 C30 C25 119.8(5) . .
C29 C30 H30 120.1 . .
C28 C31 C32 119.2(5) . .
O9 C31 C28 120.5(5) . .
O9 C31 C32 120.3(5) . .
C31 C32 H32A 109.5 . .
C31 C32 H32B 109.5 . .
C31 C32 H32C 109.5 . .
H32A C32 H32B 109.5 . .
H32A C32 H32C 109.5 . .
H32B C32 H32C 109.5 . .
O3 C33 C34 114.9(4) . .
O4 C33 C34 117.8(4) . .
O4 C33 O3 127.3(4) . .
C33 C34 H34A 109.9 . .
C33 C34 H34B 109.9 . .
H34A C34 H34B 108.3 . .
O2 C34 C33 108.9(3) . .
O2 C34 H34A 109.9 . .
O2 C34 H34B 109.9 . .
C40 C35 C36 120.2(4) . .
O2 C35 C36 124.6(4) . .
O2 C35 C40 115.2(4) . .
C35 C36 H36 120.9 . .
C35 C36 C37 118.2(4) . .
C37 C36 H36 120.9 . .
C36 C37 H37 118.9 . .
C38 C37 C36 122.1(4) . .
C38 C37 H37 118.9 . .
C37 C38 C41 119.9(4) . .
C39 C38 C37 118.1(4) . .
C39 C38 C41 122.1(4) . .
C38 C39 H39 119.4 . .
C40 C39 C38 121.2(4) . .
C40 C39 H39 119.4 . .
C35 C40 H40 119.9 . .
C39 C40 C35 120.2(4) . .
C39 C40 H40 119.9 . .
C38 C41 C42 119.6(5) . .
O1 C41 C38 120.3(5) . .
O1 C41 C42 120.1(4) . .
C41 C42 H42A 109.5 . .
C41 C42 H42B 109.5 . .
C41 C42 H42C 109.5 . .
H42A C42 H42B 109.5 . .
H42A C42 H42C 109.5 . .
H42B C42 H42C 109.5 . .
N1 Dy1 N2 64.61(11) . .
N1 Dy1 O6 71.83(10) . .
N1 Dy1 O12 122.23(10) . 2_766
O3 Dy1 N1 141.18(10) 2_766 .
O3 Dy1 N2 76.73(10) 2_766 .
O3 Dy1 O5 78.50(11) 2_766 .
O3 Dy1 O6 122.84(10) 2_766 .
O3 Dy1 O11 97.72(11) 2_766 2_766
O3 Dy1 O12 74.42(10) 2_766 .
O3 Dy1 O12 73.43(9) 2_766 2_766
O4 Dy1 N1 78.32(10) . .
O4 Dy1 N2 136.68(10) . .
O4 Dy1 O3 138.05(10) . 2_766
O4 Dy1 O5 126.75(10) . .
O4 Dy1 O6 74.32(10) . .
O4 Dy1 O11 77.17(10) . 2_766
O4 Dy1 O12 74.73(9) . .
O4 Dy1 O12 71.02(9) . 2_766
O5 Dy1 N1 88.28(11) . .
O5 Dy1 N2 75.63(11) . .
O5 Dy1 O6 52.62(10) . .
O5 Dy1 O11 147.49(10) . 2_766
O5 Dy1 O12 148.86(10) . 2_766
O6 Dy1 N2 111.67(10) . .
O11 Dy1 N1 74.47(10) 2_766 .
O11 Dy1 N2 72.11(10) 2_766 .
O11 Dy1 O6 139.33(10) 2_766 .
O11 Dy1 O12 51.92(9) 2_766 2_766
O12 Dy1 N1 141.53(10) . .
O12 Dy1 N2 109.99(10) 2_766 .
O12 Dy1 N2 148.47(10) . .
O12 Dy1 O5 86.35(10) . .
O12 Dy1 O6 74.77(10) . .
O12 Dy1 O6 137.79(9) 2_766 .
O12 Dy1 O11 124.15(9) . 2_766
O12 Dy1 O12 73.48(10) . 2_766
C1 N1 C12 117.6(4) . .
C1 N1 Dy1 121.8(3) . .
C12 N1 Dy1 120.6(3) . .
C10 N2 C11 117.0(4) . .
C10 N2 Dy1 124.3(3) . .
C11 N2 Dy1 118.7(3) . .
C35 O2 C34 118.3(3) . .
C33 O3 Dy1 135.3(3) . 2_766
C33 O4 Dy1 139.0(3) . .
C13 O5 Dy1 96.3(3) . .
C13 O6 Dy1 89.2(3) . .
C17 O7 C14 119.4(3) . .
C25 O10 C24 117.2(4) . .
C23 O11 Dy1 94.6(3) . 2_766
C23 O12 Dy1 155.5(3) . .
C23 O12 Dy1 90.8(2) . 2_766
Dy1 O12 Dy1 106.52(10) . 2_766
H13A O13 H13B 104.4 . .
H14C O14 H14D 112.5 . .

loop_
_geom_bond_atom_site_label_1
_geom_bond_atom_site_label_2
_geom_bond_distance
_geom_bond_site_symmetry_2
C1 H1 0.9300 .
C1 C2 1.386(6) .
C1 N1 1.323(5) .
C2 H2 0.9300 .
C2 C3 1.360(7) .
C3 H3 0.9300 .
C3 C4 1.395(7) .
C4 C5 1.424(7) .
C4 C12 1.410(6) .
C5 H5 0.9300 .
C5 C6 1.328(7) .
C6 H6 0.9300 .
C6 C7 1.437(7) .
C7 C8 1.398(6) .
C7 C11 1.405(6) .
C8 H8 0.9300 .
C8 C9 1.353(7) .
C9 H9 0.9300 .
C9 C10 1.403(6) .
C10 H10 0.9300 .
C10 N2 1.323(5) .
C11 C12 1.437(6) .
C11 N2 1.366(5) .
C12 N1 1.363(5) .
C13 C14 1.507(6) .
C13 O5 1.256(5) .
C13 O6 1.248(5) .
C14 H14A 0.9700 .
C14 H14B 0.9700 .
C14 O7 1.407(5) .
C15 H15 0.9300 .
C15 C16 1.386(7) .
C15 C20 1.385(7) .
C16 H16 0.9300 .
C16 C17 1.368(6) .
C17 C18 1.385(6) .
C17 O7 1.363(5) .
C18 H18 0.9300 .
C18 C19 1.368(6) .
C19 H19 0.9300 .
C19 C20 1.387(6) .
C20 C21 1.477(7) .
C21 C22 1.498(8) .
C21 O8 1.214(6) .
C22 H22A 0.9600 .
C22 H22B 0.9600 .
C22 H22C 0.9600 .
C23 C24 1.505(6) .
C23 Dy1 2.847(4) 2_766
C23 O11 1.231(5) .
C23 O12 1.274(5) .
C24 H24A 0.9700 .
C24 H24B 0.9700 .
C24 O10 1.418(5) .
C25 C26 1.377(6) .
C25 C30 1.378(7) .
C25 O10 1.367(5) .
C26 H26 0.9300 .
C26 C27 1.376(6) .
C27 H27 0.9300 .
C27 C28 1.390(7) .
C28 C29 1.374(7) .
C28 C31 1.485(7) .
C29 H29 0.9300 .
C29 C30 1.366(7) .
C30 H30 0.9300 .
C31 C32 1.497(8) .
C31 O9 1.215(6) .
C32 H32A 0.9600 .
C32 H32B 0.9600 .
C32 H32C 0.9600 .
C33 C34 1.514(5) .
C33 O3 1.258(5) .
C33 O4 1.252(5) .
C34 H34A 0.9700 .
C34 H34B 0.9700 .
C34 O2 1.420(5) .
C35 C36 1.384(6) .
C35 C40 1.380(6) .
C35 O2 1.368(5) .
C36 H36 0.9300 .
C36 C37 1.387(6) .
C37 H37 0.9300 .
C37 C38 1.378(6) .
C38 C39 1.377(6) .
C38 C41 1.481(6) .
C39 H39 0.9300 .
C39 C40 1.367(6) .
C40 H40 0.9300 .
C41 C42 1.498(7) .
C41 O1 1.221(6) .
C42 H42A 0.9600 .
C42 H42B 0.9600 .
C42 H42C 0.9600 .
Dy1 N1 2.514(3) .
Dy1 N2 2.575(3) .
Dy1 O3 2.343(3) 2_766
Dy1 O4 2.319(3) .
Dy1 O5 2.387(3) .
Dy1 O6 2.541(3) .
Dy1 O11 2.470(3) 2_766
Dy1 O12 2.349(3) .
Dy1 O12 2.530(3) 2_766
O13 H13A 0.8497 .
O13 H13B 0.8505 .
O14 H14C 0.8946 .
O14 H14D 0.8669 .

loop_
_geom_torsion_atom_site_label_1
_geom_torsion_atom_site_label_2
_geom_torsion_atom_site_label_3
_geom_torsion_atom_site_label_4
_geom_torsion
_geom_torsion_site_symmetry_1
_geom_torsion_site_symmetry_2
_geom_torsion_site_symmetry_3
_geom_torsion_site_symmetry_4
C1 C2 C3 C4 -0.7(8) . . . .
C2 C1 N1 C12 0.3(6) . . . .
C2 C1 N1 Dy1 -179.1(3) . . . .
C2 C3 C4 C5 -177.6(5) . . . .
C2 C3 C4 C12 0.9(7) . . . .
C3 C4 C5 C6 178.9(5) . . . .
C3 C4 C12 C11 179.6(4) . . . .
C3 C4 C12 N1 -0.6(7) . . . .
C4 C5 C6 C7 1.1(9) . . . .
C4 C12 N1 C1 0.0(6) . . . .
C4 C12 N1 Dy1 179.4(3) . . . .
C5 C4 C12 C11 -1.8(7) . . . .
C5 C4 C12 N1 178.0(4) . . . .
C5 C6 C7 C8 178.5(5) . . . .
C5 C6 C7 C11 -1.1(8) . . . .
C6 C7 C8 C9 -178.8(5) . . . .
C6 C7 C11 C12 -0.3(7) . . . .
C6 C7 C11 N2 -179.2(4) . . . .
C7 C8 C9 C10 -1.8(7) . . . .
C7 C11 C12 C4 1.7(6) . . . .
C7 C11 C12 N1 -178.1(4) . . . .
C7 C11 N2 C10 -2.1(6) . . . .
C7 C11 N2 Dy1 178.5(3) . . . .
C8 C7 C11 C12 -179.9(4) . . . .
C8 C7 C11 N2 1.2(7) . . . .
C8 C9 C10 N2 0.9(8) . . . .
C9 C10 N2 C11 1.0(7) . . . .
C9 C10 N2 Dy1 -179.6(3) . . . .
C11 C7 C8 C9 0.8(7) . . . .
C11 C12 N1 C1 179.8(4) . . . .
C11 C12 N1 Dy1 -0.8(5) . . . .
C12 C4 C5 C6 0.4(8) . . . .
C12 C11 N2 C10 179.0(4) . . . .
C12 C11 N2 Dy1 -0.5(5) . . . .
C13 C14 O7 C17 -175.6(4) . . . .
C14 C13 O5 Dy1 178.5(4) . . . .
C14 C13 O6 Dy1 -178.6(4) . . . .
C15 C16 C17 C18 1.2(8) . . . .
C15 C16 C17 O7 -179.7(5) . . . .
C15 C20 C21 C22 0.1(9) . . . .
C15 C20 C21 O8 -178.0(6) . . . .
C16 C15 C20 C19 1.1(8) . . . .
C16 C15 C20 C21 178.7(5) . . . .
C16 C17 C18 C19 0.4(7) . . . .
C16 C17 O7 C14 -4.3(7) . . . .
C17 C18 C19 C20 -1.3(7) . . . .
C18 C17 O7 C14 174.8(4) . . . .
C18 C19 C20 C15 0.6(7) . . . .
C18 C19 C20 C21 -177.2(5) . . . .
C19 C20 C21 C22 177.6(6) . . . .
C19 C20 C21 O8 -0.5(9) . . . .
C20 C15 C16 C17 -2.0(8) . . . .
C23 C24 O10 C25 179.0(4) . . . .
C24 C23 O11 Dy1 -168.7(4) . . . 2_766
C24 C23 O12 Dy1 33.4(8) . . . .
C24 C23 O12 Dy1 169.1(3) . . . 2_766
C25 C26 C27 C28 1.0(8) . . . .
C26 C25 C30 C29 0.5(9) . . . .
C26 C25 O10 C24 -11.2(7) . . . .
C26 C27 C28 C29 1.1(8) . . . .
C26 C27 C28 C31 -178.5(5) . . . .
C27 C28 C29 C30 -2.4(9) . . . .
C27 C28 C31 C32 -174.4(5) . . . .
C27 C28 C31 O9 6.0(8) . . . .
C28 C29 C30 C25 1.7(10) . . . .
C29 C28 C31 C32 6.1(8) . . . .
C29 C28 C31 O9 -173.6(6) . . . .
C30 C25 C26 C27 -1.8(8) . . . .
C30 C25 O10 C24 169.8(5) . . . .
C31 C28 C29 C30 177.1(6) . . . .
C33 C34 O2 C35 178.1(4) . . . .
C34 C33 O3 Dy1 173.2(3) . . . 2_766
C34 C33 O4 Dy1 -179.9(3) . . . .
C35 C36 C37 C38 -0.1(8) . . . .
C36 C35 C40 C39 0.4(7) . . . .
C36 C35 O2 C34 -10.7(7) . . . .
C36 C37 C38 C39 -1.8(7) . . . .
C36 C37 C38 C41 176.7(5) . . . .
C37 C38 C39 C40 3.0(7) . . . .
C37 C38 C41 C42 165.6(5) . . . .
C37 C38 C41 O1 -14.3(7) . . . .
C38 C39 C40 C35 -2.4(7) . . . .
C39 C38 C41 C42 -16.0(7) . . . .
C39 C38 C41 O1 164.1(5) . . . .
C40 C35 C36 C37 0.8(7) . . . .
C40 C35 O2 C34 171.3(4) . . . .
C41 C38 C39 C40 -175.4(5) . . . .
Dy1 C23 O12 Dy1 -135.7(6) 2_766 . . .
N1 C1 C2 C3 0.0(7) . . . .
N2 C11 C12 C4 -179.4(4) . . . .
N2 C11 C12 N1 0.8(6) . . . .
O2 C35 C36 C37 -177.1(4) . . . .
O2 C35 C40 C39 178.5(4) . . . .
O3 C33 C34 O2 160.9(4) . . . .
O3 C33 O4 Dy1 -2.2(7) . . . .
O4 C33 C34 O2 -21.1(6) . . . .
O4 C33 O3 Dy1 -4.5(7) . . . 2_766
O5 C13 C14 O7 -7.0(6) . . . .
O5 C13 O6 Dy1 1.1(4) . . . .
O6 C13 C14 O7 172.7(4) . . . .
O6 C13 O5 Dy1 -1.2(4) . . . .
O7 C17 C18 C19 -178.8(4) . . . .
O10 C25 C26 C27 179.3(5) . . . .
O10 C25 C30 C29 179.5(5) . . . .
O11 C23 C24 O10 -5.2(6) . . . .
O11 C23 O12 Dy1 -9.4(4) . . . 2_766
O11 C23 O12 Dy1 -145.1(5) . . . .
O12 C23 C24 O10 176.3(4) . . . .
O12 C23 O11 Dy1 9.7(4) . . . 2_766
